data_4118172
loop_
_publ_author_name
'Virginia Valderrey'
'Eduardo C. Escudero-Ad\'an'
'Pablo Ballester'

_publ_section_title
;
 Polyatomic Anion Assistance in the Assembly of [2]Pseudorotaxanes
;
_journal_name_full 'Journal of the American Chemical Society'
_journal_page_first 10733
_journal_page_last 10736
_journal_paper_doi 10.1021/ja301900s
_journal_volume 134
_journal_year 2012
_chemical_formula_sum 'C96 H94 N14'
_chemical_formula_weight 1443.85
_chemical_name_systematic
; 
 ? 
;
_space_group_IT_number 14
_symmetry_cell_setting monoclinic
_symmetry_space_group_name_Hall '-P 2yn'
_symmetry_space_group_name_H-M 'P 1 21/n 1'
_atom_sites_solution_hydrogens geom
_atom_sites_solution_primary direct
_atom_sites_solution_secondary difmap
_audit_creation_method SHELXL-97
_cell_angle_alpha 90.00
_cell_angle_beta 105.800(3)
_cell_angle_gamma 90.00
_cell_formula_units_Z 2
_cell_length_a 10.7481(9)
_cell_length_b 22.503(2)
_cell_length_c 18.0180(16)
_cell_measurement_reflns_used 9992
_cell_measurement_temperature 100(2)
_cell_measurement_theta_max 28.12
_cell_measurement_theta_min 2.35
_cell_volume 4193.3(6)
_computing_cell_refinement 'Bruker APEX2 v2011.4-0'
_computing_data_collection 'Bruker APEX2 v2011.4-0'
_computing_data_reduction 'Bruker SAINT V7.60A'
_computing_molecular_graphics 'Bruker SHELXTL'
_computing_publication_material 'Bruker SHELXTL'
_computing_structure_refinement 'SHELXS-97 (Sheldrick, 2008)'
_computing_structure_solution Sir2011
_diffrn_ambient_temperature 100(2)
_diffrn_detector_area_resol_mean 512
_diffrn_detector_type '4K CCD area detector APEX II'
_diffrn_measured_fraction_theta_full 0.995
_diffrn_measured_fraction_theta_max 0.995
_diffrn_measurement_device_type 'APEX DUO Kappa 4-axis goniometer'
_diffrn_measurement_method
;
 Fullsphere data collection, phi and omega scans
;
_diffrn_measurement_specimen_support 'magnetic support whith MicroMount'
_diffrn_radiation_monochromator 'Quazar MX Multilayer Optics'
_diffrn_radiation_type MoK\a
_diffrn_radiation_wavelength 0.71073
_diffrn_reflns_av_R_equivalents 0.0533
_diffrn_reflns_av_sigmaI/netI 0.0372
_diffrn_reflns_limit_h_max 12
_diffrn_reflns_limit_h_min -14
_diffrn_reflns_limit_k_max 30
_diffrn_reflns_limit_k_min -30
_diffrn_reflns_limit_l_max 24
_diffrn_reflns_limit_l_min -23
_diffrn_reflns_number 67960
_diffrn_reflns_theta_full 28.37
_diffrn_reflns_theta_max 28.37
_diffrn_reflns_theta_min 1.81
_diffrn_source 'Micorfocus source E025 IuS'
_diffrn_source_current 0.6
_diffrn_source_power 50
_diffrn_source_size '0.2 mm x 0.2 mm fine focus'
_diffrn_source_type 'Bruker APEX DUO'
_exptl_absorpt_coefficient_mu 0.069
_exptl_absorpt_correction_T_max 0.9932
_exptl_absorpt_correction_T_min 0.9731
_exptl_absorpt_correction_type empirical
_exptl_absorpt_process_details
; 
 SADABS Version 2008/1 Bruker-Nonius
 Blessing, Acta Cryst. (1995) A51 33-38
;
_exptl_crystal_colour yellow
_exptl_crystal_density_diffrn 1.144
_exptl_crystal_description Block
_exptl_crystal_F_000 1536
_exptl_crystal_size_max 0.40
_exptl_crystal_size_mid 0.20
_exptl_crystal_size_min 0.10
_refine_diff_density_max 0.461
_refine_diff_density_min -0.443
_refine_diff_density_rms 0.055
_refine_ls_extinction_method none
_refine_ls_goodness_of_fit_ref 1.026
_refine_ls_hydrogen_treatment noref
_refine_ls_matrix_type full
_refine_ls_number_parameters 521
_refine_ls_number_reflns 10449
_refine_ls_number_restraints 108
_refine_ls_restrained_S_all 1.051
_refine_ls_R_factor_all 0.0813
_refine_ls_R_factor_gt 0.0566
_refine_ls_shift/su_max 0.000
_refine_ls_shift/su_mean 0.000
_refine_ls_structure_factor_coef Fsqd
_refine_ls_weighting_details 'calc w=1/[\s^2^(Fo^2^)+(0.0719P)^2^+3.1513P] where P=(Fo^2^+2Fc^2^)/3'
_refine_ls_weighting_scheme calc
_refine_ls_wR_factor_gt 0.1473
_refine_ls_wR_factor_ref 0.1647
_reflns_number_gt 7772
_reflns_number_total 10449
_reflns_threshold_expression >2sigma(I)
_cod_data_source_file ja301900s_si_004.cif
_cod_data_source_block mo_vv0030_0m
_cod_database_code 4118172

loop_
_symmetry_equiv_pos_as_xyz
'x, y, z'
'-x+1/2, y+1/2, -z+1/2'
'-x, -y, -z'
'x-1/2, -y-1/2, z-1/2'

loop_
_atom_site_label
_atom_site_type_symbol
_atom_site_fract_x
_atom_site_fract_y
_atom_site_fract_z
_atom_site_U_iso_or_equiv
_atom_site_adp_type
_atom_site_occupancy
_atom_site_symmetry_multiplicity
_atom_site_calc_flag
_atom_site_refinement_flags
_atom_site_disorder_assembly
_atom_site_disorder_group
C1 C 0.15647(18) 0.31830(8) 0.28625(10) 0.0224(3) Uani 1 1 d . . .
C2 C 0.2236(2) 0.37051(9) 0.30153(12) 0.0311(4) Uani 1 1 d . . .
H2 H 0.1932 0.4059 0.3168 0.037 Uiso 1 1 calc R . .
C3 C 0.3479(2) 0.36126(9) 0.29006(11) 0.0293(4) Uani 1 1 d . . .
H3 H 0.4133 0.3894 0.2968 0.035 Uiso 1 1 calc R . .
C4 C 0.35438(17) 0.30384(8) 0.26742(9) 0.0214(3) Uani 1 1 d . . .
C5 C 0.46142(17) 0.26986(8) 0.24605(9) 0.0202(3) Uani 1 1 d . . .
C6 C 0.40659(17) 0.23033(8) 0.17503(9) 0.0208(3) Uani 1 1 d . . .
C7 C 0.46921(19) 0.17779(9) 0.16573(10) 0.0280(4) Uani 1 1 d . . .
H7 H 0.5439 0.1666 0.2030 0.034 Uiso 1 1 calc R . .
C8 C 0.4217(2) 0.14201(9) 0.10169(11) 0.0306(4) Uani 1 1 d . . .
H8 H 0.4640 0.1068 0.0966 0.037 Uiso 1 1 calc R . .
C9 C 0.31102(19) 0.15842(8) 0.04502(10) 0.0260(4) Uani 1 1 d . . .
C10 C 0.25013(19) 0.21162(9) 0.05262(10) 0.0266(4) Uani 1 1 d . . .
H10 H 0.1770 0.2234 0.0145 0.032 Uiso 1 1 calc R . .
C11 C 0.29802(18) 0.24739(8) 0.11699(10) 0.0244(4) Uani 1 1 d . . .
H11 H 0.2571 0.2831 0.1213 0.029 Uiso 1 1 calc R . .
C12 C 0.2628(2) 0.12150(9) -0.02141(11) 0.0293(4) Uani 1 1 d . . .
C13 C 0.2246(2) 0.09096(8) -0.07749(10) 0.0284(4) Uani 1 1 d . . .
C14 C 0.55474(19) 0.31453(8) 0.22529(10) 0.0254(4) Uani 1 1 d . . .
H14A H 0.5932 0.3388 0.2694 0.038 Uiso 1 1 calc R . .
H14B H 0.5081 0.3393 0.1836 0.038 Uiso 1 1 calc R . .
H14C H 0.6213 0.2934 0.2100 0.038 Uiso 1 1 calc R . .
C15 C 0.53570(17) 0.23224(8) 0.31313(9) 0.0205(3) Uani 1 1 d . . .
C16 C 0.66030(18) 0.23553(8) 0.35827(10) 0.0255(4) Uani 1 1 d . . .
H16 H 0.7202 0.2648 0.3561 0.031 Uiso 1 1 calc R . .
C17 C 0.68178(18) 0.18602(9) 0.40926(11) 0.0262(4) Uani 1 1 d . . .
H17 H 0.7582 0.1775 0.4467 0.031 Uiso 1 1 calc R . .
C18 C 0.57110(17) 0.15321(8) 0.39385(10) 0.0222(3) Uani 1 1 d . . .
C19 C 0.54039(17) 0.09473(8) 0.42623(10) 0.0247(4) Uani 1 1 d . . .
C20 C 0.49159(19) 0.04996(9) 0.35943(12) 0.0295(4) Uani 1 1 d . . .
H20A H 0.4134 0.0647 0.3247 0.044 Uiso 1 1 calc R . .
H20B H 0.4749 0.0123 0.3800 0.044 Uiso 1 1 calc R . .
H20C H 0.5562 0.0451 0.3322 0.044 Uiso 1 1 calc R . .
C21 C 0.66370(19) 0.06941(10) 0.48055(12) 0.0340(4) Uani 1 1 d . . .
H21A H 0.7287 0.0655 0.4534 0.051 Uiso 1 1 calc R . .
H21B H 0.6457 0.0311 0.4987 0.051 Uiso 1 1 calc R . .
H21C H 0.6942 0.0957 0.5236 0.051 Uiso 1 1 calc R . .
C22 C 0.44000(17) 0.10297(8) 0.47029(10) 0.0227(4) Uani 1 1 d . . .
C23 C 0.45093(19) 0.10345(9) 0.54800(10) 0.0280(4) Uani 1 1 d . . .
H23 H 0.5273 0.1003 0.5873 0.034 Uiso 1 1 calc R . .
C24 C 0.32468(19) 0.10958(9) 0.55758(10) 0.0269(4) Uani 1 1 d . . .
H24 H 0.3037 0.1107 0.6044 0.032 Uiso 1 1 calc R . .
C25 C 0.23931(17) 0.11353(8) 0.48598(9) 0.0215(3) Uani 1 1 d . . .
C26 C 0.09395(17) 0.12164(8) 0.46152(9) 0.0210(3) Uani 1 1 d . . .
C27 C 0.02957(17) 0.08050(8) 0.39343(9) 0.0206(3) Uani 1 1 d . . .
C28 C 0.08517(18) 0.02655(8) 0.38301(10) 0.0237(4) Uani 1 1 d . . .
H28 H 0.1613 0.0146 0.4184 0.028 Uiso 1 1 calc R . .
C29 C 0.02903(18) -0.00974(8) 0.32071(10) 0.0253(4) Uani 1 1 d . . .
H29 H 0.0681 -0.0456 0.3144 0.030 Uiso 1 1 calc R . .
C30 C -0.08579(18) 0.00721(8) 0.26743(10) 0.0244(4) Uani 1 1 d . . .
C31 C -0.14582(18) 0.05957(9) 0.28008(11) 0.0281(4) Uani 1 1 d . . .
H31 H -0.2248 0.0703 0.2466 0.034 Uiso 1 1 calc R . .
C32 C -0.08878(18) 0.09578(9) 0.34218(10) 0.0260(4) Uani 1 1 d . . .
H32 H -0.1298 0.1307 0.3498 0.031 Uiso 1 1 calc R . .
C33 C -0.13901(19) -0.02807(8) 0.20006(10) 0.0265(4) Uani 1 1 d . . .
C34 C -0.17935(19) -0.05691(8) 0.14262(10) 0.0275(4) Uani 1 1 d . . .
C35 C 0.04107(19) 0.10457(9) 0.53020(10) 0.0278(4) Uani 1 1 d . . .
H35A H 0.0805 0.1292 0.5737 0.042 Uiso 1 1 calc R . .
H35B H 0.0608 0.0637 0.5434 0.042 Uiso 1 1 calc R . .
H35C H -0.0509 0.1102 0.5162 0.042 Uiso 1 1 calc R . .
C36 C 0.06129(16) 0.18584(8) 0.43981(9) 0.0215(3) Uani 1 1 d . . .
C37 C 0.02230(18) 0.23134(9) 0.47844(10) 0.0264(4) Uani 1 1 d . . .
H37 H 0.0112 0.2294 0.5278 0.032 Uiso 1 1 calc R . .
C38 C 0.00186(18) 0.28203(9) 0.42984(11) 0.0272(4) Uani 1 1 d . . .
H38 H -0.0251 0.3192 0.4418 0.033 Uiso 1 1 calc R . .
C39 C 0.02880(16) 0.26665(8) 0.36221(10) 0.0221(3) Uani 1 1 d . . .
C40 C 0.02139(17) 0.30181(8) 0.28945(10) 0.0234(4) Uani 1 1 d . . .
C41 C -0.04718(19) 0.26480(9) 0.21768(10) 0.0290(4) Uani 1 1 d . . .
H41A H -0.0510 0.2874 0.1719 0.043 Uiso 1 1 calc R . .
H41B H -0.1333 0.2553 0.2197 0.043 Uiso 1 1 calc R . .
H41C H 0.0002 0.2288 0.2169 0.043 Uiso 1 1 calc R . .
C42 C -0.0567(2) 0.35870(9) 0.29006(12) 0.0315(4) Uani 1 1 d . . .
H42A H -0.0161 0.3817 0.3350 0.047 Uiso 1 1 calc R . .
H42B H -0.1429 0.3485 0.2910 0.047 Uiso 1 1 calc R . .
H42C H -0.0599 0.3815 0.2446 0.047 Uiso 1 1 calc R . .
C1S C 0.17087(19) 0.09802(9) 0.20544(11) 0.0285(4) Uani 1 1 d . . .
C2S C 0.1502(3) 0.05019(10) 0.14891(13) 0.0441(6) Uani 1 1 d . . .
H2S1 H 0.2303 0.0298 0.1533 0.066 Uiso 1 1 calc R . .
H2S2 H 0.1191 0.0665 0.0980 0.066 Uiso 1 1 calc R . .
H2S3 H 0.0876 0.0228 0.1582 0.066 Uiso 1 1 calc R . .
C1U C 0.4105(2) 0.31231(11) 0.52725(14) 0.0465(6) Uani 1 1 d . . .
C2U C 0.3718(2) 0.26420(10) 0.47379(13) 0.0392(5) Uani 1 1 d . . .
H2U1 H 0.4211 0.2294 0.4939 0.059 Uiso 1 1 calc R . .
H2U2 H 0.3870 0.2748 0.4254 0.059 Uiso 1 1 calc R . .
H2U3 H 0.2815 0.2562 0.4662 0.059 Uiso 1 1 calc R . .
N1 N 0.23792(14) 0.27782(7) 0.26668(8) 0.0212(3) Uani 1 1 d . . .
H1 H 0.2188 0.2412 0.2555 0.025 Uiso 1 1 calc R . .
N2 N 0.48171(14) 0.18238(7) 0.33584(8) 0.0215(3) Uani 1 1 d . . .
H2A H 0.4032 0.1710 0.3165 0.026 Uiso 1 1 calc R . .
N3 N 0.31098(14) 0.11037(7) 0.43342(8) 0.0210(3) Uani 1 1 d . . .
H3A H 0.2794 0.1127 0.3842 0.025 Uiso 1 1 calc R . .
N4 N 0.06701(14) 0.20823(7) 0.36950(8) 0.0211(3) Uani 1 1 d . . .
H4 H 0.0911 0.1884 0.3351 0.025 Uiso 1 1 calc R . .
N1S N 0.19045(16) 0.13463(7) 0.25071(9) 0.0287(3) Uani 1 1 d . . .
N1U N 0.4405(3) 0.35036(13) 0.57006(17) 0.0837(10) Uani 1 1 d . . .
N1T N 0.5481(3) 0.00580(15) 0.8980(2) 0.0950(14) Uani 0.75 1 d PGU A 1
C1T C 0.6094(3) 0.03171(14) 0.95010(18) 0.0681(10) Uani 0.75 1 d PGU A 1
C2T C 0.6801(5) 0.06558(19) 1.0158(2) 0.0899(14) Uani 0.75 1 d PGU A 1
H2T1 H 0.6580 0.1069 1.0076 0.135 Uiso 0.75 1 calc PR A 1
H2T2 H 0.7712 0.0606 1.0224 0.135 Uiso 0.75 1 calc PR A 1
H2T3 H 0.6583 0.0519 1.0611 0.135 Uiso 0.75 1 calc PR A 1
N1T' N 0.5657(3) 0.0084(3) 0.9058(3) 0.087(3) Uani 0.25 1 d PGU A 2
C1T' C 0.6129(7) 0.0344(4) 0.9662(2) 0.074(2) Uani 0.25 1 d PGU A 2
C2T' C 0.6776(9) 0.0646(5) 1.0290(3) 0.082(3) Uani 0.25 1 d PGU A 2
H2T4 H 0.7687 0.0624 1.0340 0.124 Uiso 0.25 1 calc PR A 2
H2T5 H 0.6598 0.0476 1.0740 0.124 Uiso 0.25 1 calc PR A 2
H2T6 H 0.6506 0.1054 1.0242 0.124 Uiso 0.25 1 calc PR A 2

loop_
_atom_site_aniso_label
_atom_site_aniso_U_11
_atom_site_aniso_U_22
_atom_site_aniso_U_33
_atom_site_aniso_U_23
_atom_site_aniso_U_13
_atom_site_aniso_U_12
C1 0.0247(9) 0.0238(8) 0.0190(8) 0.0002(6) 0.0066(7) 0.0015(7)
C2 0.0342(11) 0.0241(9) 0.0381(10) -0.0041(8) 0.0149(9) 0.0001(8)
C3 0.0315(10) 0.0243(9) 0.0346(10) -0.0041(7) 0.0134(8) -0.0057(8)
C4 0.0224(8) 0.0239(8) 0.0182(7) 0.0006(6) 0.0060(6) -0.0024(7)
C5 0.0215(8) 0.0221(8) 0.0175(7) -0.0016(6) 0.0063(6) -0.0033(7)
C6 0.0237(9) 0.0233(8) 0.0172(7) -0.0008(6) 0.0084(6) -0.0054(7)
C7 0.0287(10) 0.0318(10) 0.0220(8) -0.0035(7) 0.0043(7) 0.0030(8)
C8 0.0391(11) 0.0275(10) 0.0260(9) -0.0051(7) 0.0100(8) 0.0027(8)
C9 0.0329(10) 0.0277(9) 0.0183(8) -0.0030(7) 0.0086(7) -0.0089(8)
C10 0.0274(9) 0.0331(10) 0.0181(8) 0.0006(7) 0.0040(7) -0.0043(8)
C11 0.0276(9) 0.0264(9) 0.0199(8) 0.0003(7) 0.0080(7) 0.0006(7)
C12 0.0370(11) 0.0280(9) 0.0230(8) -0.0002(7) 0.0082(8) -0.0065(8)
C13 0.0345(10) 0.0258(9) 0.0237(9) -0.0005(7) 0.0055(8) -0.0052(8)
C14 0.0280(9) 0.0260(9) 0.0251(8) 0.0001(7) 0.0122(7) -0.0049(7)
C15 0.0208(8) 0.0223(8) 0.0196(8) -0.0021(6) 0.0073(6) -0.0028(7)
C16 0.0207(9) 0.0285(9) 0.0265(9) -0.0022(7) 0.0052(7) -0.0059(7)
C17 0.0202(9) 0.0310(10) 0.0253(8) -0.0004(7) 0.0025(7) 0.0007(7)
C18 0.0187(8) 0.0258(9) 0.0221(8) 0.0007(7) 0.0055(6) 0.0012(7)
C19 0.0196(8) 0.0259(9) 0.0278(9) 0.0050(7) 0.0049(7) 0.0024(7)
C20 0.0286(10) 0.0254(9) 0.0361(10) -0.0005(8) 0.0114(8) 0.0021(8)
C21 0.0220(9) 0.0380(11) 0.0396(11) 0.0115(9) 0.0045(8) 0.0072(8)
C22 0.0195(8) 0.0226(8) 0.0241(8) 0.0042(7) 0.0028(7) -0.0007(7)
C23 0.0246(9) 0.0323(10) 0.0227(8) 0.0027(7) -0.0008(7) -0.0026(8)
C24 0.0286(10) 0.0328(10) 0.0176(8) -0.0005(7) 0.0035(7) -0.0044(8)
C25 0.0216(9) 0.0246(8) 0.0185(7) -0.0002(6) 0.0058(6) -0.0039(7)
C26 0.0198(8) 0.0280(9) 0.0158(7) -0.0032(6) 0.0059(6) -0.0049(7)
C27 0.0212(8) 0.0258(8) 0.0161(7) -0.0027(6) 0.0072(6) -0.0068(7)
C28 0.0241(9) 0.0246(9) 0.0203(8) 0.0031(7) 0.0022(7) -0.0038(7)
C29 0.0293(10) 0.0200(8) 0.0259(9) 0.0003(7) 0.0061(7) -0.0018(7)
C30 0.0257(9) 0.0256(9) 0.0214(8) -0.0028(7) 0.0053(7) -0.0058(7)
C31 0.0205(9) 0.0339(10) 0.0261(9) -0.0062(7) -0.0003(7) -0.0022(7)
C32 0.0210(9) 0.0298(9) 0.0270(9) -0.0075(7) 0.0063(7) -0.0004(7)
C33 0.0289(10) 0.0248(9) 0.0245(8) -0.0003(7) 0.0050(7) -0.0017(7)
C34 0.0313(10) 0.0250(9) 0.0246(9) -0.0009(7) 0.0049(7) -0.0035(8)
C35 0.0281(10) 0.0377(10) 0.0202(8) -0.0024(7) 0.0110(7) -0.0080(8)
C36 0.0182(8) 0.0292(9) 0.0175(7) -0.0042(6) 0.0052(6) -0.0050(7)
C37 0.0246(9) 0.0346(10) 0.0221(8) -0.0072(7) 0.0099(7) -0.0050(8)
C38 0.0246(9) 0.0305(9) 0.0286(9) -0.0079(7) 0.0109(7) -0.0011(7)
C39 0.0162(8) 0.0269(9) 0.0230(8) -0.0038(7) 0.0050(6) -0.0012(7)
C40 0.0202(8) 0.0251(9) 0.0238(8) -0.0014(7) 0.0039(7) 0.0010(7)
C41 0.0261(10) 0.0335(10) 0.0234(8) -0.0003(7) 0.0002(7) 0.0013(8)
C42 0.0272(10) 0.0312(10) 0.0347(10) -0.0006(8) 0.0063(8) 0.0065(8)
C1S 0.0284(10) 0.0326(10) 0.0250(9) 0.0020(8) 0.0079(7) -0.0016(8)
C2S 0.0576(15) 0.0385(12) 0.0394(12) -0.0126(10) 0.0184(11) -0.0063(11)
C1U 0.0435(13) 0.0457(13) 0.0411(12) -0.0046(10) -0.0040(10) 0.0032(11)
C2U 0.0347(12) 0.0421(12) 0.0368(11) -0.0068(9) 0.0028(9) -0.0048(9)
N1 0.0216(7) 0.0209(7) 0.0217(7) -0.0008(5) 0.0069(6) -0.0021(6)
N2 0.0154(7) 0.0249(7) 0.0235(7) 0.0022(6) 0.0039(5) -0.0029(6)
N3 0.0187(7) 0.0277(8) 0.0159(6) 0.0017(5) 0.0033(5) -0.0014(6)
N4 0.0215(7) 0.0257(7) 0.0170(6) -0.0029(5) 0.0068(5) -0.0001(6)
N1S 0.0275(8) 0.0326(9) 0.0252(8) -0.0020(7) 0.0056(6) -0.0023(7)
N1U 0.092(2) 0.0624(17) 0.0751(18) -0.0288(14) -0.0134(16) 0.0061(15)
N1T 0.115(3) 0.062(2) 0.109(3) 0.0286(19) 0.032(2) 0.018(2)
C1T 0.067(2) 0.0506(18) 0.094(2) 0.0390(16) 0.0340(18) 0.0125(16)
C2T 0.072(3) 0.065(2) 0.127(3) 0.025(2) 0.017(2) 0.013(2)
N1T' 0.098(4) 0.072(4) 0.094(4) 0.019(3) 0.030(3) 0.010(4)
C1T' 0.075(3) 0.061(3) 0.092(3) 0.024(3) 0.031(3) 0.012(3)
C2T' 0.073(4) 0.070(4) 0.106(4) 0.018(3) 0.025(3) 0.005(4)

loop_
_atom_type_symbol
_atom_type_description
_atom_type_scat_dispersion_real
_atom_type_scat_dispersion_imag
_atom_type_scat_source
C C 0.0033 0.0016 'International Tables Vol C Tables 4.2.6.8 and 6.1.1.4'
H H 0.0000 0.0000 'International Tables Vol C Tables 4.2.6.8 and 6.1.1.4'
N N 0.0061 0.0033 'International Tables Vol C Tables 4.2.6.8 and 6.1.1.4'

loop_
_geom_angle_atom_site_label_1
_geom_angle_atom_site_label_2
_geom_angle_atom_site_label_3
_geom_angle
_geom_angle_site_symmetry_3
C2 C1 N1 106.46(16) .
C2 C1 C40 131.42(17) .
N1 C1 C40 122.11(15) .
C1 C2 C3 108.06(17) .
C4 C3 C2 108.00(17) .
C3 C4 N1 106.58(16) .
C3 C4 C5 131.19(17) .
N1 C4 C5 122.22(15) .
C15 C5 C4 110.56(13) .
C15 C5 C14 108.85(14) .
C4 C5 C14 108.83(14) .
C15 C5 C6 109.89(14) .
C4 C5 C6 110.96(14) .
C14 C5 C6 107.67(13) .
C11 C6 C7 118.50(16) .
C11 C6 C5 121.22(16) .
C7 C6 C5 120.19(16) .
C8 C7 C6 120.85(18) .
C7 C8 C9 120.34(18) .
C10 C9 C8 119.24(16) .
C10 C9 C12 120.59(18) .
C8 C9 C12 120.15(18) .
C9 C10 C11 120.26(17) .
C10 C11 C6 120.75(17) .
C13 C12 C9 178.6(2) .
C12 C13 C34 178.8(2) 3
C16 C15 N2 106.95(15) .
C16 C15 C5 131.57(16) .
N2 C15 C5 121.36(15) .
C15 C16 C17 107.60(16) .
C18 C17 C16 108.27(16) .
C17 C18 N2 106.63(16) .
C17 C18 C19 131.53(16) .
N2 C18 C19 121.78(15) .
C18 C19 C22 110.93(15) .
C18 C19 C21 109.24(15) .
C22 C19 C21 109.12(15) .
C18 C19 C20 109.26(15) .
C22 C19 C20 110.38(15) .
C21 C19 C20 107.85(16) .
C23 C22 N3 106.67(16) .
C23 C22 C19 131.30(16) .
N3 C22 C19 122.02(15) .
C22 C23 C24 107.78(16) .
C25 C24 C23 108.03(16) .
C24 C25 N3 106.77(16) .
C24 C25 C26 131.03(16) .
N3 C25 C26 122.18(14) .
C36 C26 C25 109.80(14) .
C36 C26 C27 110.20(14) .
C25 C26 C27 111.28(14) .
C36 C26 C35 109.55(15) .
C25 C26 C35 108.21(14) .
C27 C26 C35 107.75(14) .
C28 C27 C32 118.31(16) .
C28 C27 C26 121.07(15) .
C32 C27 C26 120.59(16) .
C29 C28 C27 121.07(17) .
C28 C29 C30 120.31(17) .
C31 C30 C29 118.79(16) .
C31 C30 C33 120.79(17) .
C29 C30 C33 120.40(17) .
C32 C31 C30 120.49(17) .
C31 C32 C27 120.84(17) .
C34 C33 C30 177.3(2) .
C33 C34 C13 178.9(2) 3
C37 C36 N4 106.88(16) .
C37 C36 C26 131.73(16) .
N4 C36 C26 121.39(15) .
C36 C37 C38 107.79(16) .
C39 C38 C37 108.12(17) .
C38 C39 N4 106.66(16) .
C38 C39 C40 131.54(17) .
N4 C39 C40 121.80(15) .
C39 C40 C1 109.63(14) .
C39 C40 C42 109.28(15) .
C1 C40 C42 109.15(15) .
C39 C40 C41 110.08(15) .
C1 C40 C41 110.10(15) .
C42 C40 C41 108.59(15) .
N1S C1S C2S 177.9(2) .
N1U C1U C2U 179.4(4) .
C1 N1 C4 110.86(15) .
C15 N2 C18 110.52(14) .
C22 N3 C25 110.71(14) .
C39 N4 C36 110.52(14) .
N1T C1T C2T 177.0 .
N1T' C1T' C2T' 172.7 .

loop_
_geom_bond_atom_site_label_1
_geom_bond_atom_site_label_2
_geom_bond_distance
_geom_bond_site_symmetry_2
C1 C2 1.367(3) .
C1 N1 1.374(2) .
C1 C40 1.515(3) .
C2 C3 1.422(3) .
C3 C4 1.362(3) .
C4 N1 1.379(2) .
C4 C5 1.516(2) .
C5 C15 1.513(2) .
C5 C14 1.536(2) .
C5 C6 1.538(2) .
C6 C11 1.392(2) .
C6 C7 1.393(3) .
C7 C8 1.385(3) .
C8 C9 1.390(3) .
C9 C10 1.389(3) .
C9 C12 1.433(2) .
C10 C11 1.390(2) .
C12 C13 1.198(3) .
C13 C34 1.375(3) 3
C15 C16 1.367(2) .
C15 N2 1.376(2) .
C16 C17 1.422(3) .
C17 C18 1.363(3) .
C18 N2 1.378(2) .
C18 C19 1.512(3) .
C19 C22 1.515(3) .
C19 C21 1.527(3) .
C19 C20 1.548(3) .
C22 C23 1.373(2) .
C22 N3 1.375(2) .
C23 C24 1.420(3) .
C24 C25 1.367(2) .
C25 N3 1.376(2) .
C25 C26 1.514(2) .
C26 C36 1.513(3) .
C26 C27 1.542(2) .
C26 C35 1.544(2) .
C27 C28 1.388(3) .
C27 C32 1.396(3) .
C28 C29 1.387(2) .
C29 C30 1.395(3) .
C30 C31 1.392(3) .
C30 C33 1.433(2) .
C31 C32 1.385(2) .
C33 C34 1.198(3) .
C34 C13 1.375(3) 3
C36 C37 1.366(3) .
C36 N4 1.380(2) .
C37 C38 1.418(3) .
C38 C39 1.371(2) .
C39 N4 1.373(2) .
C39 C40 1.515(2) .
C40 C42 1.532(3) .
C40 C41 1.546(2) .
C1S N1S 1.138(2) .
C1S C2S 1.457(3) .
C1U N1U 1.139(3) .
C1U C2U 1.433(3) .
N1T C1T 1.1484 .
C1T C2T 1.4384 .
N1T' C1T' 1.2168 .
C1T' C2T' 1.3422 .

loop_
_geom_torsion_atom_site_label_1
_geom_torsion_atom_site_label_2
_geom_torsion_atom_site_label_3
_geom_torsion_atom_site_label_4
_geom_torsion
_geom_torsion_site_symmetry_4
N1 C1 C2 C3 0.6(2) .
C40 C1 C2 C3 179.42(18) .
C1 C2 C3 C4 0.5(2) .
C2 C3 C4 N1 -1.4(2) .
C2 C3 C4 C5 178.84(18) .
C3 C4 C5 C15 99.7(2) .
N1 C4 C5 C15 -80.04(19) .
C3 C4 C5 C14 -19.8(3) .
N1 C4 C5 C14 160.46(15) .
C3 C4 C5 C6 -138.08(19) .
N1 C4 C5 C6 42.2(2) .
C15 C5 C6 C11 155.20(16) .
C4 C5 C6 C11 32.6(2) .
C14 C5 C6 C11 -86.4(2) .
C15 C5 C6 C7 -28.1(2) .
C4 C5 C6 C7 -150.68(16) .
C14 C5 C6 C7 90.31(19) .
C11 C6 C7 C8 -2.6(3) .
C5 C6 C7 C8 -179.37(17) .
C6 C7 C8 C9 0.7(3) .
C7 C8 C9 C10 1.2(3) .
C7 C8 C9 C12 179.53(18) .
C8 C9 C10 C11 -1.3(3) .
C12 C9 C10 C11 -179.58(17) .
C9 C10 C11 C6 -0.6(3) .
C7 C6 C11 C10 2.5(3) .
C5 C6 C11 C10 179.27(16) .
C10 C9 C12 C13 108(10) .
C8 C9 C12 C13 -70(10) .
C9 C12 C13 C34 -93(15) 3
C4 C5 C15 C16 -113.3(2) .
C14 C5 C15 C16 6.2(3) .
C6 C5 C15 C16 123.9(2) .
C4 C5 C15 N2 71.2(2) .
C14 C5 C15 N2 -169.31(15) .
C6 C5 C15 N2 -51.6(2) .
N2 C15 C16 C17 0.3(2) .
C5 C15 C16 C17 -175.70(17) .
C15 C16 C17 C18 0.7(2) .
C16 C17 C18 N2 -1.4(2) .
C16 C17 C18 C19 175.89(18) .
C17 C18 C19 C22 115.1(2) .
N2 C18 C19 C22 -68.0(2) .
C17 C18 C19 C21 -5.2(3) .
N2 C18 C19 C21 171.71(17) .
C17 C18 C19 C20 -123.0(2) .
N2 C18 C19 C20 53.9(2) .
C18 C19 C22 C23 -105.2(2) .
C21 C19 C22 C23 15.2(3) .
C20 C19 C22 C23 133.5(2) .
C18 C19 C22 N3 76.6(2) .
C21 C19 C22 N3 -163.02(17) .
C20 C19 C22 N3 -44.7(2) .
N3 C22 C23 C24 1.7(2) .
C19 C22 C23 C24 -176.73(18) .
C22 C23 C24 C25 -0.8(2) .
C23 C24 C25 N3 -0.4(2) .
C23 C24 C25 C26 -178.72(18) .
C24 C25 C26 C36 100.8(2) .
N3 C25 C26 C36 -77.3(2) .
C24 C25 C26 C27 -137.0(2) .
N3 C25 C26 C27 45.0(2) .
C24 C25 C26 C35 -18.8(3) .
N3 C25 C26 C35 163.17(16) .
C36 C26 C27 C28 150.57(16) .
C25 C26 C27 C28 28.5(2) .
C35 C26 C27 C28 -89.96(19) .
C36 C26 C27 C32 -31.7(2) .
C25 C26 C27 C32 -153.74(16) .
C35 C26 C27 C32 87.8(2) .
C32 C27 C28 C29 3.9(3) .
C26 C27 C28 C29 -178.34(16) .
C27 C28 C29 C30 -0.6(3) .
C28 C29 C30 C31 -3.1(3) .
C28 C29 C30 C33 175.47(17) .
C29 C30 C31 C32 3.5(3) .
C33 C30 C31 C32 -175.06(18) .
C30 C31 C32 C27 -0.2(3) .
C28 C27 C32 C31 -3.4(3) .
C26 C27 C32 C31 178.75(17) .
C31 C30 C33 C34 110(5) .
C29 C30 C33 C34 -68(5) .
C30 C33 C34 C13 98(13) 3
C25 C26 C36 C37 -102.5(2) .
C27 C26 C36 C37 134.60(19) .
C35 C26 C36 C37 16.2(3) .
C25 C26 C36 N4 78.10(19) .
C27 C26 C36 N4 -44.8(2) .
C35 C26 C36 N4 -163.20(15) .
N4 C36 C37 C38 1.0(2) .
C26 C36 C37 C38 -178.45(17) .
C36 C37 C38 C39 0.0(2) .
C37 C38 C39 N4 -1.0(2) .
C37 C38 C39 C40 178.53(18) .
C38 C39 C40 C1 105.3(2) .
N4 C39 C40 C1 -75.3(2) .
C38 C39 C40 C42 -14.3(3) .
N4 C39 C40 C42 165.16(16) .
C38 C39 C40 C41 -133.5(2) .
N4 C39 C40 C41 46.0(2) .
C2 C1 C40 C39 -102.4(2) .
N1 C1 C40 C39 76.2(2) .
C2 C1 C40 C42 17.2(3) .
N1 C1 C40 C42 -164.10(16) .
C2 C1 C40 C41 136.3(2) .
N1 C1 C40 C41 -45.0(2) .
C2 C1 N1 C4 -1.5(2) .
C40 C1 N1 C4 179.55(15) .
C3 C4 N1 C1 1.80(19) .
C5 C4 N1 C1 -178.38(15) .
C16 C15 N2 C18 -1.2(2) .
C5 C15 N2 C18 175.31(15) .
C17 C18 N2 C15 1.6(2) .
C19 C18 N2 C15 -175.99(15) .
C23 C22 N3 C25 -2.0(2) .
C19 C22 N3 C25 176.58(16) .
C24 C25 N3 C22 1.5(2) .
C26 C25 N3 C22 180.00(16) .
C38 C39 N4 C36 1.7(2) .
C40 C39 N4 C36 -177.91(15) .
C37 C36 N4 C39 -1.7(2) .
C26 C36 N4 C39 177.85(15) .
